data_4113716
loop_
_publ_author_name
'Andrew Murphy'
'Geraud Dubois'
'T. D. P. Stack'

_publ_section_title
;
 Efficient Epoxidation of Electron-Deficient Olefins with a Cationic
 Manganese Complex
;
_journal_name_full 'Journal of the American Chemical Society'
_journal_page_first 5250
_journal_page_last 5251
_journal_paper_doi 10.1021/ja029962r
_journal_volume 125
_journal_year 2003
_chemical_formula_moiety 'C18 H22 F6 Mn N4 O6 S2'
_chemical_formula_sum 'C18 H22 F6 Mn N4 O6 S2'
_chemical_formula_weight 623.44
_space_group_IT_number 61
_symmetry_cell_setting orthorhombic
_symmetry_Int_Tables_number 61
_symmetry_space_group_name_Hall '-P 2ac 2ab'
_symmetry_space_group_name_H-M 'P b c a'
_cell_angle_alpha 90
_cell_angle_beta 90
_cell_angle_gamma 90
_cell_formula_units_Z 8
_cell_length_a 9.4259(6)
_cell_length_b 17.4816(9)
_cell_length_c 30.462(2)
_cell_measurement_temperature 273.1
_cell_volume 5019.5(5)
_computing_cell_refinement Unknown
_computing_data_collection Unknown
_computing_data_reduction CrystalStructure
_computing_publication_material 'CrystalStructure Ver. 2.00'
_computing_structure_refinement CRYSTALS
_computing_structure_solution SHELXS97
_diffrn_measured_fraction_theta_full 0.9986
_diffrn_measured_fraction_theta_max 0.9986
_diffrn_radiation_type 'Mo K\a'
_diffrn_radiation_wavelength 0.7107
_diffrn_reflns_av_R_equivalents 0.080
_diffrn_reflns_limit_h_max 9
_diffrn_reflns_limit_h_min -5
_diffrn_reflns_limit_k_max 18
_diffrn_reflns_limit_k_min -18
_diffrn_reflns_limit_l_max 31
_diffrn_reflns_limit_l_min -32
_diffrn_reflns_number 18258
_diffrn_reflns_theta_full 21.97
_diffrn_reflns_theta_max 21.97
_exptl_absorpt_coefficient_mu 0.779
_exptl_absorpt_correction_type empirical
_exptl_crystal_colour colorless
_exptl_crystal_density_diffrn 1.650
_exptl_crystal_description rhombic
_exptl_crystal_size_max 0.25
_exptl_crystal_size_mid 0.15
_exptl_crystal_size_min 0.09
_refine_diff_density_max 0.86
_refine_diff_density_min -0.65
_refine_ls_extinction_method none
_refine_ls_goodness_of_fit_ref 0.686
_refine_ls_hydrogen_treatment refall
_refine_ls_number_parameters 356
_refine_ls_number_reflns 3054
_refine_ls_R_factor_gt 0.0360
_refine_ls_shift/su_max 0.0040
_refine_ls_structure_factor_coef Fsqd
_refine_ls_weighting_details 'w = 1/\s^2^(Fo^2^)'
_refine_ls_weighting_scheme sigma
_refine_ls_wR_factor_ref 0.0950
_reflns_number_gt 1913
_reflns_number_total 3463
_reflns_threshold_expression F^2^>2.0\s(F^2^)
_cod_data_source_file ja029962rsi20030101_072423.cif
_cod_data_source_block '_ajm774_for_Andrew_Murphy_'
_cod_original_cell_volume 5019.6(4)
_cod_database_code 4113716

loop_
_symmetry_equiv_pos_as_xyz
x,y,z
-x,-y,-z
-x+1/2,y+1/2,z
x+1/2,-y+1/2,-z
x,-y+1/2,z+1/2
-x,y+1/2,-z+1/2
-x+1/2,-y,z+1/2
x+1/2,y,-z+1/2

loop_
_atom_site_label
_atom_site_type_symbol
_atom_site_fract_x
_atom_site_fract_y
_atom_site_fract_z
_atom_site_U_iso_or_equiv
_atom_site_adp_type
_atom_site_occupancy
_atom_site_symmetry_multiplicity
_atom_site_calc_flag
Mn1 Mn 0.19592(7) 0.63365(4) 0.10951(2) 0.0175(2) Uani 1.00 1 d
S1 S -0.0715(1) 0.52108(7) 0.15205(4) 0.0210(4) Uani 1.00 1 d
S2 S -0.0585(1) 0.76624(7) 0.07467(4) 0.0208(3) Uani 1.00 1 d
F1 F 0.0162(4) 0.4875(2) 0.2311(1) 0.060(1) Uani 1.00 1 d
F2 F -0.2009(4) 0.4620(2) 0.2195(1) 0.074(1) Uani 1.00 1 d
F3 F -0.1352(4) 0.5777(2) 0.22901(9) 0.056(1) Uani 1.00 1 d
F4 F -0.0134(3) 0.8271(2) 0.15191(9) 0.046(1) Uani 1.00 1 d
F5 F -0.1419(4) 0.7270(2) 0.1535(1) 0.065(1) Uani 1.00 1 d
F6 F -0.2294(4) 0.8308(2) 0.1307(1) 0.083(1) Uani 1.00 1 d
O1 O 0.0454(3) 0.5754(2) 0.1509(1) 0.028(1) Uani 1.00 1 d
O2 O -0.0341(4) 0.4454(2) 0.1384(1) 0.030(1) Uani 1.00 1 d
O3 O -0.2031(4) 0.5513(2) 0.1363(1) 0.044(1) Uani 1.00 1 d
O4 O 0.0699(4) 0.7227(2) 0.0821(1) 0.050(1) Uani 1.00 1 d
O5 O -0.1736(4) 0.7238(2) 0.0565(1) 0.047(1) Uani 1.00 1 d
O6 O -0.0315(4) 0.8392(2) 0.0556(1) 0.042(1) Uani 1.00 1 d
N1 N 0.1825(4) 0.5635(2) 0.0480(1) 0.021(1) Uani 1.00 1 d
N2 N 0.3550(4) 0.5366(2) 0.1188(1) 0.020(1) Uani 1.00 1 d
N3 N 0.4035(4) 0.6955(2) 0.0922(1) 0.022(1) Uani 1.00 1 d
N4 N 0.2488(4) 0.7055(2) 0.1691(1) 0.020(1) Uani 1.00 1 d
C1 C 0.1359(5) 0.5881(3) 0.0089(1) 0.027(2) Uani 1.00 1 d
C2 C 0.1446(5) 0.5443(3) -0.0291(1) 0.026(2) Uani 1.00 1 d
C3 C 0.2020(5) 0.4723(3) -0.0263(2) 0.031(2) Uani 1.00 1 d
C4 C 0.2524(5) 0.4462(3) 0.0142(1) 0.027(1) Uani 1.00 1 d
C5 C 0.2408(5) 0.4940(3) 0.0504(1) 0.018(1) Uani 1.00 1 d
C6 C 0.2961(5) 0.4698(3) 0.0949(1) 0.023(1) Uani 1.00 1 d
C7 C 0.3791(5) 0.5148(3) 0.1653(1) 0.031(2) Uani 1.00 1 d
C8 C 0.4890(5) 0.5624(3) 0.0977(2) 0.028(2) Uani 1.00 1 d
C9 C 0.5192(5) 0.6451(3) 0.1087(2) 0.028(1) Uani 1.00 1 d
C10 C 0.4226(5) 0.7113(3) 0.0447(1) 0.035(2) Uani 1.00 1 d
C11 C 0.4011(5) 0.7688(3) 0.1164(1) 0.030(2) Uani 1.00 1 d
C12 C 0.3478(5) 0.7596(3) 0.1625(1) 0.025(1) Uani 1.00 1 d
C13 C 0.3935(5) 0.8062(3) 0.1964(2) 0.033(2) Uani 1.00 1 d
C14 C 0.3353(6) 0.7978(3) 0.2377(2) 0.038(2) Uani 1.00 1 d
C15 C 0.2340(5) 0.7428(3) 0.2444(1) 0.032(2) Uani 1.00 1 d
C16 C 0.1949(5) 0.6979(3) 0.2092(1) 0.025(1) Uani 1.00 1 d
C17 C -0.1005(6) 0.5116(3) 0.2111(2) 0.036(2) Uani 1.00 1 d
C18 C -0.1153(6) 0.7894(3) 0.1298(2) 0.035(2) Uani 1.00 1 d
H1 H 0.0943(5) 0.6375(3) 0.0074(1) 0.032(2) Uiso 1.00 1 c
H2 H 0.1124(5) 0.5639(3) -0.0564(1) 0.032(2) Uiso 1.00 1 c
H3 H 0.2075(5) 0.4403(3) -0.0515(2) 0.037(2) Uiso 1.00 1 c
H4 H 0.2924(5) 0.3966(3) 0.0170(1) 0.033(2) Uiso 1.00 1 c
H5 H 0.3684(5) 0.4324(3) 0.0913(1) 0.028(2) Uiso 1.00 1 c
H6 H 0.2204(5) 0.4486(3) 0.1115(1) 0.028(2) Uiso 1.00 1 c
H7 H 0.2920(5) 0.4998(3) 0.1784(1) 0.037(2) Uiso 1.00 1 c
H8 H 0.4444(5) 0.4735(3) 0.1664(1) 0.037(2) Uiso 1.00 1 c
H9 H 0.4171(5) 0.5573(3) 0.1808(1) 0.037(2) Uiso 1.00 1 c
H10 H 0.5652(5) 0.5315(3) 0.1079(2) 0.033(2) Uiso 1.00 1 c
H11 H 0.4803(5) 0.5570(3) 0.0668(2) 0.033(2) Uiso 1.00 1 c
H12 H 0.6056(5) 0.6604(3) 0.0952(2) 0.033(2) Uiso 1.00 1 c
H13 H 0.5269(5) 0.6505(3) 0.1396(2) 0.033(2) Uiso 1.00 1 c
H14 H 0.5101(5) 0.7374(3) 0.0407(1) 0.042(2) Uiso 1.00 1 c
H15 H 0.4238(5) 0.6649(3) 0.0285(1) 0.042(2) Uiso 1.00 1 c
H16 H 0.3470(5) 0.7427(3) 0.0346(1) 0.042(2) Uiso 1.00 1 c
H17 H 0.4948(5) 0.7889(3) 0.1174(1) 0.036(2) Uiso 1.00 1 c
H18 H 0.3412(5) 0.8035(3) 0.1011(1) 0.036(2) Uiso 1.00 1 c
H19 H 0.4649(5) 0.8434(3) 0.1911(2) 0.039(2) Uiso 1.00 1 c
H20 H 0.3660(6) 0.8293(3) 0.2614(2) 0.046(2) Uiso 1.00 1 c
H21 H 0.1924(5) 0.7362(3) 0.2725(1) 0.038(2) Uiso 1.00 1 c
H22 H 0.1252(5) 0.6595(3) 0.2137(1) 0.030(2) Uiso 1.00 1 c

loop_
_atom_site_aniso_label
_atom_site_aniso_U_11
_atom_site_aniso_U_22
_atom_site_aniso_U_33
_atom_site_aniso_U_12
_atom_site_aniso_U_13
_atom_site_aniso_U_23
Mn1 0.0164(4) 0.0202(4) 0.0160(4) 0.0005(3) -0.0007(3) -0.0017(4)
S1 0.0196(7) 0.0244(7) 0.0190(7) -0.0042(6) -0.0016(6) 0.0006(6)
S2 0.0204(7) 0.0221(7) 0.0198(7) 0.0014(6) -0.0001(6) 0.0016(6)
F1 0.087(3) 0.071(2) 0.022(2) 0.025(2) -0.014(2) 0.004(2)
F2 0.090(3) 0.069(3) 0.062(2) -0.033(2) 0.047(2) 0.006(2)
F3 0.090(3) 0.043(2) 0.035(2) 0.017(2) 0.026(2) -0.007(2)
F4 0.058(2) 0.048(2) 0.031(2) -0.012(2) -0.000(2) -0.014(2)
F5 0.100(3) 0.055(2) 0.040(2) -0.023(2) 0.031(2) -0.001(2)
F6 0.061(3) 0.118(3) 0.070(2) 0.051(3) 0.003(2) -0.035(2)
O1 0.027(2) 0.032(2) 0.025(2) -0.014(2) 0.007(2) -0.007(2)
O2 0.042(2) 0.018(2) 0.030(2) -0.008(2) 0.003(2) -0.007(2)
O3 0.025(2) 0.052(2) 0.054(3) 0.007(2) -0.017(2) 0.006(2)
O4 0.052(3) 0.065(3) 0.032(2) 0.042(2) -0.002(2) -0.002(2)
O5 0.041(2) 0.063(3) 0.038(2) -0.029(2) -0.002(2) -0.013(2)
O6 0.060(3) 0.034(2) 0.033(2) -0.018(2) -0.005(2) 0.008(2)
N1 0.018(2) 0.026(3) 0.017(2) -0.004(2) -0.002(2) -0.000(2)
N2 0.020(2) 0.020(2) 0.019(2) -0.001(2) -0.003(2) -0.003(2)
N3 0.026(2) 0.023(2) 0.018(2) -0.003(2) 0.001(2) -0.001(2)
N4 0.018(2) 0.024(2) 0.018(2) 0.002(2) -0.001(2) -0.006(2)
C1 0.025(3) 0.031(3) 0.024(3) -0.002(2) -0.003(2) -0.001(3)
C2 0.025(3) 0.039(3) 0.016(3) -0.003(3) -0.005(2) -0.003(3)
C3 0.018(3) 0.052(4) 0.023(3) -0.005(3) 0.004(2) -0.017(3)
C4 0.021(3) 0.029(3) 0.032(3) 0.000(2) 0.002(2) -0.012(3)
C5 0.009(3) 0.024(3) 0.022(3) -0.001(2) 0.003(2) -0.001(2)
C6 0.023(3) 0.021(3) 0.026(3) 0.009(2) 0.002(2) -0.001(2)
C7 0.039(3) 0.026(3) 0.026(3) 0.009(3) -0.014(3) 0.000(2)
C8 0.016(3) 0.034(3) 0.033(3) 0.001(2) -0.006(2) -0.005(3)
C9 0.017(3) 0.038(3) 0.029(3) -0.004(2) 0.002(2) -0.006(3)
C10 0.041(3) 0.045(4) 0.019(3) -0.010(3) 0.006(3) 0.001(3)
C11 0.041(3) 0.023(3) 0.027(3) -0.007(3) 0.001(3) 0.001(2)
C12 0.028(3) 0.021(3) 0.025(3) -0.003(3) -0.005(2) -0.003(2)
C13 0.039(3) 0.025(3) 0.035(3) -0.009(3) -0.008(3) -0.003(3)
C14 0.054(4) 0.032(3) 0.028(4) 0.000(3) -0.006(3) -0.014(3)
C15 0.038(3) 0.040(3) 0.018(3) 0.002(3) -0.002(2) -0.001(3)
C16 0.026(3) 0.026(3) 0.023(3) -0.003(3) -0.002(3) -0.001(2)
C17 0.046(4) 0.036(4) 0.025(3) -0.001(3) 0.013(3) 0.002(3)
C18 0.037(4) 0.031(4) 0.035(3) 0.007(3) 0.004(3) -0.009(3)

loop_
_atom_type_symbol
_atom_type_description
_atom_type_scat_dispersion_real
_atom_type_scat_dispersion_imag
_atom_type_scat_source
Mn Mn 0.346 0.844
;
International Tables for Crystallography
(1992, Vol. C, Tables 4.2.6.8 and 6.1.1.4)
;
S S 0.148 0.159
;
International Tables for Crystallography
(1992, Vol. C, Tables 4.2.6.8 and 6.1.1.4)
;
F F 0.026 0.016
;
International Tables for Crystallography
(1992, Vol. C, Tables 4.2.6.8 and 6.1.1.4)
;
O O 0.017 0.010
;
International Tables for Crystallography
(1992, Vol. C, Tables 4.2.6.8 and 6.1.1.4)
;
N N 0.011 0.006
;
International Tables for Crystallography
(1992, Vol. C, Tables 4.2.6.8 and 6.1.1.4)
;
C C 0.006 0.003
;
International Tables for Crystallography
(1992, Vol. C, Tables 4.2.6.8 and 6.1.1.4)
;
H H 0.000 0.000
;
International Tables for Crystallography
(1992, Vol. C, Table 6.1.1.4)
;

loop_
_geom_angle_atom_site_label_1
_geom_angle_atom_site_label_2
_geom_angle_atom_site_label_3
_geom_angle
_geom_angle_publ_flag
O1 Mn1 O4 102.00(14) yes
O1 Mn1 N1 101.18(12) yes
O4 Mn1 N1 92.30(14) yes
O1 Mn1 N2 90.51(12) yes
O4 Mn1 N2 163.51(13) yes
N1 Mn1 N2 74.57(13) yes
O1 Mn1 N3 156.60(12) yes
O4 Mn1 N3 92.38(14) yes
N1 Mn1 N3 96.53(13) yes
N2 Mn1 N3 79.53(13) yes
O1 Mn1 N4 86.43(13) yes
O4 Mn1 N4 91.84(13) yes
N1 Mn1 N4 170.38(13) yes
N2 Mn1 N4 99.71(13) yes
N3 Mn1 N4 74.62(13) yes
O1 S1 O2 114.24(19) yes
O1 S1 O3 114.0(2) yes
O2 S1 O3 117.2(2) yes
O1 S1 C17 101.3(2) yes
O2 S1 C17 103.8(2) yes
O3 S1 C17 103.5(2) yes
O4 S2 O5 115.0(2) yes
O4 S2 O6 112.6(2) yes
O5 S2 O6 116.4(2) yes
O4 S2 C18 102.7(2) yes
O5 S2 C18 104.6(2) yes
O6 S2 C18 103.4(2) yes
Mn1 O1 S1 145.2(2) yes
Mn1 O4 S2 155.8(3) yes
Mn1 N1 C1 125.9(3) yes
Mn1 N1 C5 115.3(3) yes
C1 N1 C5 118.4(4) yes
Mn1 N2 C6 106.2(2) yes
Mn1 N2 C7 114.2(3) yes
C6 N2 C7 108.9(3) yes
Mn1 N2 C8 106.2(3) yes
C6 N2 C8 110.1(3) yes
C7 N2 C8 111.1(4) yes
Mn1 N3 C9 105.6(3) yes
Mn1 N3 C10 114.5(3) yes
C9 N3 C10 110.5(4) yes
Mn1 N3 C11 106.3(3) yes
C9 N3 C11 110.9(4) yes
C10 N3 C11 108.9(4) yes
Mn1 N4 C12 115.2(3) yes
Mn1 N4 C16 126.7(3) yes
C12 N4 C16 118.1(4) yes
N1 C1 C2 123.0(5) yes
N1 C1 H1 118.0(3) no
C2 C1 H1 119.1(3) no
C1 C2 C3 118.6(5) yes
C1 C2 H2 120.8(3) no
C3 C2 H2 120.6(3) no
C2 C3 C4 119.1(4) yes
C2 C3 H3 120.8(3) no
C4 C3 H3 120.1(3) no
C3 C4 C5 118.6(5) yes
C3 C4 H4 120.8(3) no
C5 C4 H4 120.5(3) no
N1 C5 C4 122.4(4) yes
N1 C5 C6 116.5(4) yes
C4 C5 C6 121.1(4) yes
N2 C6 C5 110.3(4) yes
N2 C6 H5 109.2(2) no
C5 C6 H5 109.6(2) no
N2 C6 H6 109.1(2) no
C5 C6 H6 109.1(2) no
H5 C6 H6 109.459(4) no
N2 C7 H7 109.8(2) no
N2 C7 H8 109.2(2) no
H7 C7 H8 109.476 no
N2 C7 H9 109.4(2) no
H7 C7 H9 109.479 no
H8 C7 H9 109.473(4) no
N2 C8 C9 110.7(4) yes
N2 C8 H10 109.1(2) no
C9 C8 H10 109.2(2) no
N2 C8 H11 109.0(2) no
C9 C8 H11 109.3(3) no
H10 C8 H11 109.470(4) no
N3 C9 C8 110.7(4) yes
N3 C9 H12 108.5(2) no
C8 C9 H12 109.6(3) no
N3 C9 H13 109.3(2) no
C8 C9 H13 109.3(3) no
H12 C9 H13 109.460(5) no
N3 C10 H14 108.6(2) no
N3 C10 H15 110.4(2) no
H14 C10 H15 109.473(4) no
N3 C10 H16 109.4(3) no
H14 C10 H16 109.474(4) no
H15 C10 H16 109.475 no
N3 C11 C12 112.2(4) yes
N3 C11 H17 108.8(3) no
C12 C11 H17 108.7(3) no
N3 C11 H18 108.7(2) no
C12 C11 H18 109.1(3) no
H17 C11 H18 109.455 no
N4 C12 C11 116.5(4) yes
N4 C12 C13 121.3(4) yes
C11 C12 C13 122.1(4) yes
C12 C13 C14 119.6(5) yes
C12 C13 H19 119.6(3) no
C14 C13 H19 120.8(3) no
C13 C14 C15 119.0(5) yes
C13 C14 H20 120.5(3) no
C15 C14 H20 120.4(3) no
C14 C15 C16 118.1(5) yes
C14 C15 H21 120.4(3) no
C16 C15 H21 121.4(3) no
N4 C16 C15 123.8(5) yes
N4 C16 H22 117.8(3) no
C15 C16 H22 118.4(3) no
S1 C17 F1 110.9(4) yes
S1 C17 F2 111.1(4) yes
F1 C17 F2 107.4(4) yes
S1 C17 F3 111.4(4) yes
F1 C17 F3 107.1(5) yes
F2 C17 F3 108.7(4) yes
S2 C18 F4 111.3(4) yes
S2 C18 F5 112.0(3) yes
F4 C18 F5 105.4(4) yes
S2 C18 F6 112.9(4) yes
F4 C18 F6 108.0(4) yes
F5 C18 F6 106.9(5) yes

loop_
_geom_bond_atom_site_label_1
_geom_bond_atom_site_label_2
_geom_bond_distance
_geom_bond_publ_flag
Mn1 O1 2.154(3) yes
Mn1 O4 2.128(3) yes
Mn1 N1 2.243(4) yes
Mn1 N2 2.282(4) yes
Mn1 N3 2.296(4) yes
Mn1 N4 2.262(3) yes
S1 O1 1.455(3) yes
S1 O2 1.431(3) yes
S1 O3 1.431(3) yes
S1 C17 1.827(5) yes
S2 O4 1.448(3) yes
S2 O5 1.425(3) yes
S2 O6 1.424(3) yes
S2 C18 1.810(5) yes
F1 C17 1.327(6) yes
F2 C17 1.308(6) yes
F3 C17 1.319(6) yes
F4 C18 1.345(6) yes
F5 C18 1.331(6) yes
F6 C18 1.296(6) yes
N1 C1 1.341(6) yes
N1 C5 1.335(6) yes
N2 C6 1.484(5) yes
N2 C7 1.485(6) yes
N2 C8 1.488(5) yes
N3 C9 1.488(6) yes
N3 C10 1.485(5) yes
N3 C11 1.479(5) yes
N4 C12 1.344(5) yes
N4 C16 1.331(6) yes
C1 C2 1.388(6) yes
C1 H1 0.950 no
C2 C3 1.374(6) yes
C2 H2 0.950 no
C3 C4 1.398(7) yes
C3 H3 0.950 no
C4 C5 1.390(6) yes
C4 H4 0.950 no
C5 C6 1.513(6) yes
C6 H5 0.950 no
C6 H6 0.950 no
C7 H7 0.950 no
C7 H8 0.950 no
C7 H9 0.950 no
C8 C9 1.512(6) yes
C8 H10 0.950 no
C8 H11 0.94991(6) no
C9 H12 0.950 no
C9 H13 0.95004(6) no
C10 H14 0.950 no
C10 H15 0.950 no
C10 H16 0.950 no
C11 C12 1.502(6) yes
C11 H17 0.94998(5) no
C11 H18 0.950 no
C12 C13 1.384(6) yes
C13 C14 1.380(7) yes
C13 H19 0.950 no
C14 C15 1.371(7) yes
C14 H20 0.950 no
C15 C16 1.378(6) yes
C15 H21 0.950 no
C16 H22 0.950 no

loop_
_geom_contact_atom_site_label_1
_geom_contact_atom_site_label_2
_geom_contact_site_symmetry_2
_geom_contact_distance
_geom_contact_publ_flag
Mn1 O1 . 2.154(3) yes
Mn1 O4 . 2.128(3) yes
Mn1 N1 . 2.243(4) yes
Mn1 N2 . 2.282(4) yes
Mn1 N3 . 2.296(4) yes
Mn1 N4 . 2.262(3) yes
S1 F1 . 2.614(3) yes
S1 F2 . 2.603(3) yes
S1 F3 . 2.615(3) yes
S1 O1 . 1.455(3) yes
S1 O2 . 1.431(3) yes
S1 O3 . 1.431(3) yes
S1 C17 . 1.827(5) yes
S2 F4 . 2.617(3) yes
S2 F5 . 2.617(3) yes
S2 F6 . 2.604(3) yes
S2 O4 . 1.448(3) yes
S2 O5 . 1.425(3) yes
S2 O6 . 1.424(3) yes
S2 C18 . 1.810(5) yes
F1 F2 . 2.123(5) yes
F1 F3 . 2.128(4) yes
F1 O1 . 2.900(4) yes
F1 O2 . 2.957(4) yes
F1 C17 . 1.327(6) yes
F1 H19 3_545 2.805(6) no
F2 F3 . 2.136(5) yes
F2 O2 . 2.942(4) yes
F2 O3 . 2.976(5) yes
F2 C17 . 1.308(6) yes
F2 H20 6_545 2.854(6) no
F3 O1 . 2.925(4) yes
F3 O3 . 2.932(5) yes
F3 C17 . 1.319(6) yes
F3 H9 8_455 2.814(5) no
F3 H22 . 2.879(6) no
F4 F5 . 2.128(4) yes
F4 F6 . 2.136(5) yes
F4 O4 . 2.911(4) yes
F4 O6 . 2.946(4) yes
F4 C18 . 1.345(6) yes
F4 H5 3_555 2.944(5) no
F4 H8 3_555 2.677(5) no
F4 H20 8_455 2.877(6) no
F5 F6 . 2.110(5) yes
F5 O4 . 2.953(5) yes
F5 O5 . 2.969(5) yes
F5 C18 . 1.331(6) yes
F5 H21 8_455 2.748(5) no
F6 O5 . 2.982(5) yes
F6 O6 . 2.956(5) yes
F6 C18 . 1.296(6) yes
F6 H17 1_455 2.732(6) no
O1 O2 . 2.423(4) yes
O1 O3 . 2.421(4) yes
O1 C17 . 2.549(6) yes
O1 H7 . 2.803(6) no
O1 H22 . 2.526(6) no
O2 O3 . 2.443(4) yes
O2 C17 . 2.576(6) yes
O2 H2 2_565 2.610(5) no
O2 H6 . 2.535(6) no
O2 H17 3_545 2.835(5) no
O2 H19 3_545 2.486(6) no
O3 C17 . 2.570(6) yes
O3 H3 2_565 2.588(6) no
O3 H10 1_455 2.376(5) no
O3 H12 1_455 2.908(6) no
O4 O5 . 2.424(5) yes
O4 O6 . 2.390(5) yes
O4 C18 . 2.555(6) yes
O4 H1 . 2.730(6) no
O4 H18 . 2.979(6) no
O5 O6 . 2.421(5) yes
O5 C18 . 2.571(6) yes
O5 H3 2_565 2.890(6) no
O5 H12 1_455 2.636(6) no
O5 H16 4_465 2.844(6) no
O6 C18 . 2.549(6) yes
O6 H4 3_555 2.733(6) no
O6 H5 3_555 2.491(5) no
O6 H15 4_465 2.598(6) no
N1 N2 . 2.742(5) yes
N1 C1 . 1.341(6) yes
N1 C2 . 2.398(6) yes
N1 C3 . 2.776(6) yes
N1 C4 . 2.388(6) yes
N1 C5 . 1.335(6) yes
N1 C6 . 2.424(6) yes
N1 H1 . 1.974(6) no
N1 H6 . 2.812(6) no
N1 H11 . 2.866(6) no
N1 H15 . 2.944(6) no
N2 N3 . 2.929(5) yes
N2 C5 . 2.459(6) yes
N2 C6 . 1.484(5) yes
N2 C7 . 1.485(6) yes
N2 C8 . 1.488(5) yes
N2 C9 . 2.468(6) yes
N2 H5 . 2.008(5) no
N2 H6 . 2.006(5) no
N2 H7 . 2.016(6) no
N2 H8 . 2.009(6) no
N2 H9 . 2.011(6) no
N2 H10 . 2.011(5) no
N2 H11 . 2.009(6) no
N2 H13 . 2.645(6) no
N3 N4 . 2.763(5) yes
N3 C8 . 2.468(6) yes
N3 C9 . 1.488(6) yes
N3 C10 . 1.485(5) yes
N3 C11 . 1.479(5) yes
N3 C12 . 2.474(6) yes
N3 H11 . 2.643(6) no
N3 H12 . 2.003(6) no
N3 H13 . 2.013(6) no
N3 H14 . 2.002(6) no
N3 H15 . 2.022(6) no
N3 H16 . 2.011(6) no
N3 H17 . 1.998(6) no
N3 H18 . 1.997(6) no
N4 C11 . 2.422(6) yes
N4 C12 . 1.344(5) yes
N4 C13 . 2.378(6) yes
N4 C14 . 2.766(6) yes
N4 C15 . 2.389(6) yes
N4 C16 . 1.331(6) yes
N4 H13 . 2.932(6) no
N4 H18 . 2.825(6) no
N4 H22 . 1.963(6) no
C1 C2 . 1.388(6) yes
C1 C3 . 2.374(7) yes
C1 C4 . 2.717(7) yes
C1 C5 . 2.299(7) yes
C1 H1 . 0.950 no
C1 H2 . 2.045(6) no
C2 C3 . 1.374(6) yes
C2 C4 . 2.389(7) yes
C2 C5 . 2.731(7) yes
C2 H1 . 2.027(7) no
C2 H2 . 0.950 no
C2 H3 . 2.031(6) no
C3 C4 . 1.398(7) yes
C3 C5 . 2.397(7) yes
C3 H2 . 2.029(7) no
C3 H3 . 0.950 no
C3 H4 . 2.054(7) no
C4 C5 . 1.390(6) yes
C4 C6 . 2.528(6) yes
C4 H3 . 2.047(6) no
C4 H4 . 0.950 no
C4 H5 . 2.603(6) no
C4 H6 . 2.982(6) no
C5 C6 . 1.513(6) yes
C5 C8 . 2.995(6) yes
C5 H4 . 2.043(6) no
C5 H5 . 2.038(6) no
C5 H6 . 2.033(6) no
C5 H11 . 2.559(6) no
C6 C7 . 2.415(6) yes
C6 C8 . 2.436(6) yes
C6 H4 . 2.697(6) no
C6 H5 . 0.950 no
C6 H6 . 0.950 no
C6 H7 . 2.597(6) no
C6 H8 . 2.590(6) no
C6 H10 . 2.784(6) no
C6 H11 . 2.465(6) no
C7 C8 . 2.452(7) yes
C7 H5 . 2.678(6) no
C7 H6 . 2.503(6) no
C7 H7 . 0.950 no
C7 H8 . 0.950 no
C7 H9 . 0.950 no
C7 H10 . 2.495(7) no
C7 H13 . 2.860(7) no
C8 C9 . 1.512(6) yes
C8 H5 . 2.548(6) no
C8 H8 . 2.643(7) no
C8 H9 . 2.624(7) no
C8 H10 . 0.950 no
C8 H11 . 0.94991(6) no
C8 H12 . 2.038(6) no
C8 H13 . 2.034(6) no
C8 H15 . 2.833(7) no
C9 C10 . 2.442(7) yes
C9 C11 . 2.444(7) yes
C9 H9 . 2.848(7) no
C9 H10 . 2.033(6) no
C9 H11 . 2.034(6) no
C9 H12 . 0.950 no
C9 H13 . 0.95004(6) no
C9 H14 . 2.625(6) no
C9 H15 . 2.625(7) no
C9 H17 . 2.537(6) no
C10 C11 . 2.411(6) yes
C10 H11 . 2.833(7) no
C10 H12 . 2.477(7) no
C10 H14 . 0.950 no
C10 H15 . 0.950 no
C10 H16 . 0.950 no
C10 H17 . 2.683(7) no
C10 H18 . 2.478(7) no
C11 C12 . 1.502(6) yes
C11 C13 . 2.526(7) yes
C11 H12 . 2.778(7) no
C11 H13 . 2.487(7) no
C11 H14 . 2.582(6) no
C11 H16 . 2.582(6) no
C11 H17 . 0.94998(5) no
C11 H18 . 0.950 no
C11 H19 . 2.690(6) no
C12 C13 . 1.384(6) yes
C12 C14 . 2.390(7) yes
C12 C15 . 2.730(7) yes
C12 C16 . 2.294(7) yes
C12 H13 . 2.640(6) no
C12 H17 . 2.018(6) no
C12 H18 . 2.023(6) no
C12 H19 . 2.030(6) no
C13 C14 . 1.380(7) yes
C13 C15 . 2.371(7) yes
C13 C16 . 2.691(7) yes
C13 H17 . 2.609(7) no
C13 H18 . 2.946(7) no
C13 H19 . 0.950 no
C13 H20 . 2.035(6) no
C14 C15 . 1.371(7) yes
C14 C16 . 2.358(7) yes
C14 H19 . 2.037(7) no
C14 H20 . 0.950 no
C14 H21 . 2.025(7) no
C15 C16 . 1.378(6) yes
C15 H20 . 2.025(6) no
C15 H21 . 0.950 no
C15 H22 . 2.012(7) no
C16 H21 . 2.041(6) no
C16 H22 . 0.950 no
H1 H2 . 2.336(6) no
H1 H14 4_465 2.749(7) no
H2 H3 . 2.343(6) no
H3 H4 . 2.362(7) no
H3 H10 2_665 2.790(6) no
H3 H11 2_665 2.980(6) no
H3 H12 2_665 2.825(7) no
H4 H5 . 2.455(6) no
H5 H6 . 1.55118(8) no
H5 H7 . 2.991(6) no
H5 H8 . 2.504(6) no
H5 H10 . 2.587(6) no
H5 H11 . 2.532(6) no
H6 H7 . 2.325(6) no
H6 H8 . 2.729(6) no
H6 H18 3_545 2.621(6) no
H7 H8 . 1.55135(9) no
H7 H9 . 1.55139(7) no
H8 H9 . 1.55135(7) no
H8 H10 . 2.347(7) no
H9 H10 . 2.663(7) no
H9 H13 . 2.303(7) no
H10 H11 . 1.55129(7) no
H10 H12 . 2.319(6) no
H10 H13 . 2.323(6) no
H11 H12 . 2.328(6) no
H11 H13 . 2.792(6) no
H11 H15 . 2.280(7) no
H12 H13 . 1.55131(7) no
H12 H14 . 2.319(7) no
H12 H15 . 2.660(7) no
H12 H17 . 2.566(7) no
H13 H17 . 2.529(7) no
H14 H15 . 1.55134(6) no
H14 H16 . 1.5513(1) no
H14 H17 . 2.506(6) no
H14 H18 . 2.694(7) no
H15 H16 . 1.55133(7) no
H16 H17 . 2.991(7) no
H16 H18 . 2.289(6) no
H17 H18 . 1.55117(9) no
H17 H19 . 2.455(7) no
H19 H20 . 2.349(7) no
H20 H21 . 2.333(7) no
H21 H22 . 2.325(6) no

loop_
_geom_torsion_atom_site_label_1
_geom_torsion_atom_site_label_2
_geom_torsion_atom_site_label_3
_geom_torsion_atom_site_label_4
_geom_torsion
_geom_torsion_publ_flag
O4 Mn1 O1 S1 79.0(8) yes
N1 Mn1 O1 S1 -15.8(9) yes
N2 Mn1 O1 S1 -90.2(8) yes
N3 Mn1 O1 S1 -154.3(8) yes
N4 Mn1 O1 S1 170.1(7) yes
O1 Mn1 O4 S2 -1.6(1) yes
N1 Mn1 O4 S2 100.4(1) yes
N2 Mn1 O4 S2 137.0(1) yes
N3 Mn1 O4 S2 -163.0(1) yes
N4 Mn1 O4 S2 -88.3(1) yes
O1 Mn1 N1 C1 115.5(7) yes
O1 Mn1 N1 C5 -72.0(6) yes
O4 Mn1 N1 C1 12.8(8) yes
O4 Mn1 N1 C5 -174.7(6) yes
N2 Mn1 N1 C1 -157.1(7) yes
N2 Mn1 N1 C5 15.4(6) yes
N3 Mn1 N1 C1 -79.8(7) yes
N3 Mn1 N1 C5 92.6(6) yes
N4 Mn1 N1 C1 -102.6(3) yes
N4 Mn1 N1 C5 69.9(3) yes
O1 Mn1 N2 C6 69.6(5) yes
O1 Mn1 N2 C7 -50.3(6) yes
O1 Mn1 N2 C8 -173.1(5) yes
O4 Mn1 N2 C6 -70.0(2) yes
O4 Mn1 N2 C7 170.0(1) yes
O4 Mn1 N2 C8 47.2(2) yes
N1 Mn1 N2 C6 -31.8(5) yes
N1 Mn1 N2 C7 -151.8(6) yes
N1 Mn1 N2 C8 85.4(5) yes
N3 Mn1 N2 C6 -131.7(5) yes
N3 Mn1 N2 C7 108.4(6) yes
N3 Mn1 N2 C8 -14.4(5) yes
N4 Mn1 N2 C6 156.1(5) yes
N4 Mn1 N2 C7 36.2(6) yes
N4 Mn1 N2 C8 -86.6(6) yes
O1 Mn1 N3 C9 51.0(1) yes
O1 Mn1 N3 C10 172.7(9) yes
O1 Mn1 N3 C11 -66.9(1) yes
O4 Mn1 N3 C9 179.3(5) yes
O4 Mn1 N3 C10 -58.9(6) yes
O4 Mn1 N3 C11 61.4(6) yes
N1 Mn1 N3 C9 -88.1(6) yes
N1 Mn1 N3 C10 33.6(7) yes
N1 Mn1 N3 C11 154.0(5) yes
N2 Mn1 N3 C9 -15.2(5) yes
N2 Mn1 N3 C10 106.6(6) yes
N2 Mn1 N3 C11 -133.1(6) yes
N4 Mn1 N3 C9 88.1(5) yes
N4 Mn1 N3 C10 -150.2(6) yes
N4 Mn1 N3 C11 -29.9(5) yes
O1 Mn1 N4 C12 -179.2(6) yes
O1 Mn1 N4 C16 2.6(7) yes
O4 Mn1 N4 C12 -77.3(6) yes
O4 Mn1 N4 C16 104.5(7) yes
N1 Mn1 N4 C12 38.2(3) yes
N1 Mn1 N4 C16 -140.0(3) yes
N2 Mn1 N4 C12 90.9(6) yes
N2 Mn1 N4 C16 -87.3(7) yes
N3 Mn1 N4 C12 14.7(6) yes
N3 Mn1 N4 C16 -163.5(7) yes
O2 S1 O1 Mn1 63.5(7) yes
O3 S1 O1 Mn1 -75.1(7) yes
C17 S1 O1 Mn1 174.4(5) yes
O1 S1 C17 F1 -58.5(7) yes
O1 S1 C17 F2 -177.8(6) yes
O1 S1 C17 F3 60.8(7) yes
O2 S1 C17 F1 60.3(7) yes
O2 S1 C17 F2 -59.1(8) yes
O2 S1 C17 F3 179.5(6) yes
O3 S1 C17 F1 -176.8(6) yes
O3 S1 C17 F2 63.8(8) yes
O3 S1 C17 F3 -57.6(8) yes
O5 S2 O4 Mn1 -59.4(1) yes
O6 S2 O4 Mn1 164.2(8) yes
C18 S2 O4 Mn1 53.6(1) yes
O4 S2 C18 F4 56.8(8) yes
O4 S2 C18 F5 -60.8(8) yes
O4 S2 C18 F6 178.4(6) yes
O5 S2 C18 F4 177.3(6) yes
O5 S2 C18 F5 59.6(8) yes
O5 S2 C18 F6 -61.1(8) yes
O6 S2 C18 F4 -60.5(7) yes
O6 S2 C18 F5 -178.2(6) yes
O6 S2 C18 F6 61.1(8) yes
Mn1 N1 C1 C2 172.8(4) yes
C5 N1 C1 C2 0.5(9) yes
Mn1 N1 C5 C4 -174.2(4) yes
Mn1 N1 C5 C6 5.1(6) yes
C1 N1 C5 C4 -1.2(9) yes
C1 N1 C5 C6 178.1(5) yes
Mn1 N2 C6 C5 44.5(5) yes
C7 N2 C6 C5 167.8(5) yes
C8 N2 C6 C5 -70.1(7) yes
Mn1 N2 C8 C9 42.8(5) yes
C6 N2 C8 C9 157.4(5) yes
C7 N2 C8 C9 -81.9(7) yes
Mn1 N3 C9 C8 43.4(5) yes
C10 N3 C9 C8 -80.9(7) yes
C11 N3 C9 C8 158.2(6) yes
Mn1 N3 C11 C12 42.4(5) yes
C9 N3 C11 C12 -71.9(7) yes
C10 N3 C11 C12 166.3(6) yes
Mn1 N4 C12 C11 4.5(6) yes
Mn1 N4 C12 C13 -178.1(4) yes
C16 N4 C12 C11 -177.2(6) yes
C16 N4 C12 C13 0.3(9) yes
Mn1 N4 C16 C15 178.6(4) yes
C12 N4 C16 C15 0.5(1) yes
N1 C1 C2 C3 0.8(9) yes
C1 C2 C3 C4 -1.4(9) yes
C2 C3 C4 C5 0.9(9) yes
C3 C4 C5 N1 0.5(1) yes
C3 C4 C5 C6 -178.8(6) yes
N1 C5 C6 N2 -34.7(7) yes
C4 C5 C6 N2 144.6(6) yes
N2 C8 C9 N3 -61.1(6) yes
N3 C11 C12 N4 -33.0(7) yes
N3 C11 C12 C13 149.6(6) yes
N4 C12 C13 C14 -0.8(9) yes
C11 C12 C13 C14 176.5(6) yes
C12 C13 C14 C15 0.5(1) yes
C13 C14 C15 C16 0.2(1) yes
C14 C15 C16 N4 -0.7(1) yes
